data_1572404
loop_
_publ_author_name
'Amin, Md Khairul'
'Ye, Chunchun'
'Pang, Shuhua'
'Liu, Yuancheng'
'Taylor, Dominic'
'Nichol, Gary S.'
'McKeown, Neil B.'

_publ_section_title
;
 Triptycene-like naphthopleiadene as a readily accessible scaffold for
 supramolecular and materials chemistry.
;
_journal_issue 36
_journal_name_full 'Chemical science'
_journal_page_first 14968
_journal_page_last 14976
_journal_paper_doi 10.1039/d4sc02755h
_journal_volume 15
_journal_year 2024
_chemical_formula_moiety '2(C H2 Cl2), C44 H22 N4 O4'
_chemical_formula_sum 'C46 H26 Cl4 N4 O4'
_chemical_formula_weight 840.51
_space_group_crystal_system triclinic
_space_group_IT_number 2
_space_group_name_Hall '-P 1'
_space_group_name_H-M_alt 'P -1'
_atom_sites_solution_hydrogens difmap
_atom_sites_solution_primary dual
_audit_creation_date 2022-05-04
_audit_creation_method
;
Olex2 1.5-beta
(compiled 2022.04.07 svn.rca3783a0 for OlexSys, GUI svn.r6498)
;
_audit_update_record
;
2023-08-04 deposited with the CCDC.	2024-08-12 downloaded from the CCDC.
;
_cell_angle_alpha 63.466(3)
_cell_angle_beta 75.953(2)
_cell_angle_gamma 81.918(2)
_cell_formula_units_Z 2
_cell_length_a 10.0081(3)
_cell_length_b 14.3562(5)
_cell_length_c 14.6779(4)
_cell_measurement_reflns_used 20930
_cell_measurement_temperature 120.00(10)
_cell_measurement_theta_max 32.7690
_cell_measurement_theta_min 3.7430
_cell_volume 1829.09(11)
_computing_cell_refinement 'CrysAlisPro 1.171.41.123a (Rigaku OD, 2022)'
_computing_data_collection 'CrysAlisPro 1.171.41.123a (Rigaku OD, 2022)'
_computing_data_reduction 'CrysAlisPro 1.171.41.123a (Rigaku OD, 2022)'
_computing_molecular_graphics 'Olex2 1.5-beta (Dolomanov et al., 2009)'
_computing_publication_material 'Olex2 1.5-beta (Dolomanov et al., 2009)'
_computing_structure_refinement 'SHELXL 2018/3 (Sheldrick, 2015)'
_computing_structure_solution 'SHELXT 2018/2 (Sheldrick, 2018)'
_diffrn_ambient_environment N~2~
_diffrn_ambient_temperature 120.00(10)
_diffrn_detector 'CCD plate'
_diffrn_detector_area_resol_mean 5.1574
_diffrn_detector_type Atlas
_diffrn_measured_fraction_theta_full 0.998
_diffrn_measured_fraction_theta_max 0.924
_diffrn_measurement_details
;
List of Runs (angles in degrees, time in seconds):

  # Type    Start    End  Width  t~exp~   \w     \q     \k     \f   Frames
#--------------------------------------------------------------------------
  1  \w    -52.00  61.00   1.00   10.00    --  -17.52  20.00-107.00  113
  2  \w    -59.00  54.00   1.00   10.00    --   19.09 -20.00  85.00  113
  3  \w    -16.00  97.00   1.00   10.00    --   19.09  20.00-107.00  113
  4  \w   -103.00 -58.00   1.00   10.00    --  -17.52 178.00 -90.00   45
  5  \w    -42.00  14.00   1.00   10.00    --  -17.52 -77.00-150.00   56
  6  \w    -42.00  14.00   1.00   10.00    --  -17.52 -77.00  30.00   56
  7  \w   -103.00 -58.00   1.00   10.00    --  -17.52 178.00-120.00   45
  8  \w    -15.00  59.00   1.00   10.00    --   19.09 -99.00-120.00   74
  9  \w     39.00 106.00   1.00   10.00    --   19.09 178.00 -30.00   67
 10  \w     39.00 106.00   1.00   10.00    --   19.09 178.00-120.00   67
 11  \w     37.00 105.00   1.00   10.00    --   19.09-178.00  90.00   68
 12  \w    -42.00  14.00   1.00   10.00    --  -17.52 -77.00 -60.00   56
 13  \w    -49.00 -24.00   1.00   10.00    --  -17.52  77.00  90.00   25
 14  \w     -3.00  92.00   1.00   10.00    --   19.09  38.00 150.00   95
;
_diffrn_measurement_device 'four-circle diffractometer'
_diffrn_measurement_device_type 'Rigaku Oxford Diffraction SuperNova'
_diffrn_measurement_method '\w scans'
_diffrn_orient_matrix_type 'CrysAlisPro convention (1999,Acta A55,543-557)'
_diffrn_orient_matrix_UB_11 -0.0013400000
_diffrn_orient_matrix_UB_12 0.0542435000
_diffrn_orient_matrix_UB_13 -0.0142862000
_diffrn_orient_matrix_UB_21 0.0704950000
_diffrn_orient_matrix_UB_22 -0.0037941000
_diffrn_orient_matrix_UB_23 0.0026942000
_diffrn_orient_matrix_UB_31 0.0193223000
_diffrn_orient_matrix_UB_32 0.0098550000
_diffrn_orient_matrix_UB_33 -0.0532132000
_diffrn_radiation_monochromator mirror
_diffrn_radiation_probe x-ray
_diffrn_radiation_type 'Mo K\a'
_diffrn_radiation_wavelength 0.71073
_diffrn_reflns_av_R_equivalents 0.0367
_diffrn_reflns_av_unetI/netI 0.0356
_diffrn_reflns_Laue_measured_fraction_full 0.998
_diffrn_reflns_Laue_measured_fraction_max 0.924
_diffrn_reflns_limit_h_max 14
_diffrn_reflns_limit_h_min -15
_diffrn_reflns_limit_k_max 20
_diffrn_reflns_limit_k_min -21
_diffrn_reflns_limit_l_max 22
_diffrn_reflns_limit_l_min -21
_diffrn_reflns_number 58989
_diffrn_reflns_point_group_measured_fraction_full 0.998
_diffrn_reflns_point_group_measured_fraction_max 0.924
_diffrn_reflns_theta_full 25.242
_diffrn_reflns_theta_max 32.998
_diffrn_reflns_theta_min 3.174
_diffrn_source 'micro-focus sealed X-ray tube'
_diffrn_source_current 0.8
_diffrn_source_type 'SuperNova (Mo) X-ray Source'
_diffrn_source_voltage 50.0
_exptl_absorpt_coefficient_mu 0.379
_exptl_absorpt_correction_T_max 0.91915
_exptl_absorpt_correction_T_min 0.91915
_exptl_absorpt_correction_type multi-scan
_exptl_absorpt_process_details
;
CrysAlisPro 1.171.41.123a (Rigaku Oxford Diffraction, 2022)
Spherical absorption correction
using equivalent radius and absorption coefficient.
Empirical absorption correction using spherical harmonics,
implemented in SCALE3 ABSPACK scaling algorithm.
;
_exptl_crystal_colour colourless
_exptl_crystal_colour_primary colourless
_exptl_crystal_density_diffrn 1.526
_exptl_crystal_description prism
_exptl_crystal_F_000 860
_exptl_crystal_recrystallization_method 'The material was recrystallised from dichloromethane by slow cooling'
_exptl_crystal_size_max 0.46
_exptl_crystal_size_mid 0.28
_exptl_crystal_size_min 0.19
_exptl_crystal_size_rad 0.145
_refine_diff_density_max 0.813
_refine_diff_density_min -0.793
_refine_diff_density_rms 0.064
_refine_ls_extinction_method none
_refine_ls_goodness_of_fit_ref 1.036
_refine_ls_hydrogen_treatment refall
_refine_ls_matrix_type full
_refine_ls_number_parameters 637
_refine_ls_number_reflns 12741
_refine_ls_number_restraints 1
_refine_ls_restrained_S_all 1.036
_refine_ls_R_factor_all 0.0617
_refine_ls_R_factor_gt 0.0486
_refine_ls_shift/su_max 0.001
_refine_ls_shift/su_mean 0.000
_refine_ls_structure_factor_coef Fsqd
_refine_ls_weighting_details 'w=1/[\s^2^(Fo^2^)+(0.0488P)^2^+1.0706P] where P=(Fo^2^+2Fc^2^)/3'
_refine_ls_weighting_scheme calc
_refine_ls_wR_factor_gt 0.1118
_refine_ls_wR_factor_ref 0.1204
_reflns_Friedel_coverage 0.000
_reflns_number_gt 10470
_reflns_number_total 12741
_reflns_threshold_expression 'I > 2\s(I)'
_cod_data_source_file d4sc02755h2.cif
_cod_data_source_block nm22007
_cod_depositor_comments 'Adding full bibliography for 1572402--1572407.cif.'
_cod_database_code 1572404
_shelx_shelxl_version_number 2018/3
_chemical_oxdiff_formula 'C46 H26 Cl4 N4 O4'
_chemical_oxdiff_usercomment '@ 120 K K76B71b'
_shelx_space_group_comment
;
The symmetry employed for this shelxl refinement is uniquely defined
by the following loop, which should always be used as a source of
symmetry information in preference to the above space-group names.
They are only intended as comments.
;
_shelx_estimated_absorpt_t_max 0.931
_shelx_estimated_absorpt_t_min 0.845
_olex2_refinement_description
;
1. Restrained distances
 Cl4-C46 \\sim Cl4A-C46
 with sigma of 0.02
2. Others
 Sof(Cl4A)=1-FVAR(1)
 Sof(Cl4)=FVAR(1)
;
_olex2_diffrn_ambient_temperature_device 'Oxford Cryosystems Cryostream 700+'
_olex2_exptl_crystal_mounting_method 'The crystal was mounted on a MITIGEN holder in Paratone oil'
_olex2_submission_original_sample_id K76B71b
_olex2_submission_special_instructions 'No special instructions were received'
_oxdiff_exptl_absorpt_empirical_details
;
Empirical correction (ABSPACK) includes:
- Absorption correction using spherical harmonics
- Frame scaling
;
_oxdiff_exptl_absorpt_empirical_full_max 1.323
_oxdiff_exptl_absorpt_empirical_full_min 0.783

loop_
_space_group_symop_operation_xyz
'x, y, z'
'-x, -y, -z'

loop_
_atom_site_label
_atom_site_type_symbol
_atom_site_fract_x
_atom_site_fract_y
_atom_site_fract_z
_atom_site_U_iso_or_equiv
_atom_site_adp_type
_atom_site_occupancy
_atom_site_site_symmetry_order
_atom_site_calc_flag
_atom_site_refinement_flags_posn
_atom_site_refinement_flags_adp
_atom_site_refinement_flags_occupancy
_atom_site_disorder_assembly
_atom_site_disorder_group
Cl1 Cl 0.45882(5) -0.00550(5) 0.62530(5) 0.05004(14) Uani 1 1 d . . . A 1
Cl2 Cl 0.18853(4) -0.01966(3) 0.76142(3) 0.03031(9) Uani 1 1 d . . . . .
C45 C 0.34823(18) 0.04126(14) 0.71021(14) 0.0287(3) Uani 1 1 d . . . . .
Cl3 Cl 0.07927(5) 0.53040(5) 0.34464(5) 0.04560(13) Uani 1 1 d . . . . .
Cl4 Cl 0.0222(5) 0.75230(18) 0.2302(2) 0.0519(8) Uani 0.578(10) 1 d D . P B 1
C46 C 0.0732(2) 0.65519(17) 0.34091(16) 0.0380(4) Uani 1 1 d D . . . .
O1 O 0.37574(10) 0.26515(7) 0.46023(7) 0.01588(18) Uani 1 1 d . . . . .
O2 O 0.38155(10) 0.26394(7) 0.27267(7) 0.01514(17) Uani 1 1 d . . . . .
O3 O 0.52407(10) 0.82212(7) 0.19856(7) 0.01504(17) Uani 1 1 d . . . . .
O4 O 0.49734(10) 0.82315(7) 0.01780(7) 0.01545(17) Uani 1 1 d . . . . .
N1 N 0.15721(12) 0.20018(9) 0.52481(8) 0.0163(2) Uani 1 1 d . . . . .
N2 N 0.16360(12) 0.19955(9) 0.33165(8) 0.0157(2) Uani 1 1 d . . . . .
N3 N 0.36173(12) 0.95712(9) 0.17917(8) 0.0161(2) Uani 1 1 d . . . . .
N4 N 0.31895(12) 0.94662(9) 0.00067(8) 0.0163(2) Uani 1 1 d . . . . .
C1 C 0.26148(13) 0.23282(10) 0.44719(10) 0.0146(2) Uani 1 1 d . . . . .
C2 C 0.26520(13) 0.23157(10) 0.34931(10) 0.0143(2) Uani 1 1 d . . . . .
C3 C 0.04881(13) 0.16374(10) 0.50918(10) 0.0150(2) Uani 1 1 d . . . . .
C4 C -0.06529(14) 0.12233(11) 0.59154(10) 0.0180(2) Uani 1 1 d . . . . .
C5 C -0.17147(14) 0.08375(10) 0.57590(11) 0.0184(2) Uani 1 1 d . . . . .
C6 C -0.16981(14) 0.08655(11) 0.47846(11) 0.0192(3) Uani 1 1 d . . . . .
C7 C -0.06009(14) 0.12632(11) 0.39730(11) 0.0181(2) Uani 1 1 d . . . . .
C8 C 0.05173(13) 0.16446(10) 0.41193(10) 0.0148(2) Uani 1 1 d . . . . .
C9 C 0.42806(13) 0.89038(10) 0.14590(9) 0.0143(2) Uani 1 1 d . . . . .
C10 C 0.40973(13) 0.88750(10) 0.05317(9) 0.0144(2) Uani 1 1 d . . . . .
C11 C 0.26632(14) 1.02212(10) 0.12428(10) 0.0155(2) Uani 1 1 d . . . . .
C12 C 0.24131(14) 1.01442(10) 0.03701(10) 0.0157(2) Uani 1 1 d . . . . .
C13 C 0.13698(15) 1.07786(11) -0.01433(11) 0.0200(3) Uani 1 1 d . . . . .
C14 C 0.06175(15) 1.14788(11) 0.01994(11) 0.0209(3) Uani 1 1 d . . . . .
C15 C 0.09143(16) 1.15914(11) 0.10396(11) 0.0209(3) Uani 1 1 d . . . . .
C16 C 0.19157(15) 1.09770(10) 0.15534(10) 0.0191(3) Uani 1 1 d . . . . .
C17 C 0.36557(13) 0.36609(10) 0.45561(10) 0.0144(2) Uani 1 1 d . . . . .
C18 C 0.43177(12) 0.44596(10) 0.36643(9) 0.0124(2) Uani 1 1 d . . . . .
C19 C 0.42401(12) 0.54711(10) 0.36505(9) 0.0122(2) Uani 1 1 d . . . . .
C20 C 0.48265(12) 0.63798(10) 0.27615(9) 0.0123(2) Uani 1 1 d . . . . .
C21 C 0.46700(13) 0.73139(10) 0.28421(9) 0.0138(2) Uani 1 1 d . . . . .
C22 C 0.40135(14) 0.74186(10) 0.37547(10) 0.0158(2) Uani 1 1 d . . . . .
C23 C 0.34476(14) 0.65644(11) 0.46043(10) 0.0158(2) Uani 1 1 d . . . . .
C24 C 0.35300(13) 0.55876(10) 0.45709(9) 0.0139(2) Uani 1 1 d . . . . .
C25 C 0.29052(13) 0.47244(11) 0.54628(10) 0.0165(2) Uani 1 1 d . . . . .
C26 C 0.29609(14) 0.37720(11) 0.54580(10) 0.0166(2) Uani 1 1 d . . . . .
C27 C 0.36744(13) 0.36522(10) 0.19426(9) 0.0135(2) Uani 1 1 d . . . . .
C28 C 0.42905(12) 0.44559(9) 0.19370(9) 0.0120(2) Uani 1 1 d . . . . .
C29 C 0.41182(12) 0.54853(10) 0.11416(9) 0.0122(2) Uani 1 1 d . . . . .
C30 C 0.46956(12) 0.63891(9) 0.10524(9) 0.0122(2) Uani 1 1 d . . . . .
C31 C 0.43915(13) 0.73415(10) 0.02846(9) 0.0140(2) Uani 1 1 d . . . . .
C32 C 0.35858(15) 0.74793(11) -0.04292(10) 0.0184(2) Uani 1 1 d . . . . .
C33 C 0.30603(15) 0.66252(11) -0.03667(10) 0.0178(2) Uani 1 1 d . . . . .
C34 C 0.33076(13) 0.56192(10) 0.04091(9) 0.0138(2) Uani 1 1 d . . . . .
C35 C 0.27445(13) 0.47495(11) 0.04444(10) 0.0157(2) Uani 1 1 d . . . . .
C36 C 0.29280(13) 0.37729(10) 0.11944(10) 0.0152(2) Uani 1 1 d . . . . .
C37 C 0.65649(13) 0.45364(10) 0.23740(9) 0.0130(2) Uani 1 1 d . . . . .
C38 C 0.76686(13) 0.38101(11) 0.24992(10) 0.0161(2) Uani 1 1 d . . . . .
C39 C 0.90214(14) 0.41370(12) 0.21101(11) 0.0203(3) Uani 1 1 d . . . . .
C40 C 0.92712(14) 0.51949(12) 0.16016(11) 0.0205(3) Uani 1 1 d . . . . .
C41 C 0.81700(13) 0.59204(11) 0.14854(10) 0.0168(2) Uani 1 1 d . . . . .
C42 C 0.68163(12) 0.55922(10) 0.18646(9) 0.0132(2) Uani 1 1 d . . . . .
C43 C 0.51026(12) 0.41783(10) 0.27856(9) 0.0125(2) Uani 1 1 d . . . . .
C44 C 0.56339(13) 0.63869(10) 0.17331(9) 0.0125(2) Uani 1 1 d . . . . .
Cl4A Cl 0.0907(8) 0.7557(3) 0.21123(19) 0.0671(10) Uani 0.422(10) 1 d D . P B 2
H44 H 0.6060(15) 0.7030(12) 0.1352(11) 0.004(3) Uiso 1 1 d . . . . .
H43 H 0.5200(17) 0.3426(13) 0.3090(13) 0.012(4) Uiso 1 1 d . . . . .
H26 H 0.2587(18) 0.3145(14) 0.6055(14) 0.019(4) Uiso 1 1 d . . . . .
H41 H 0.8334(19) 0.6666(15) 0.1124(14) 0.021(4) Uiso 1 1 d . . . . .
H23 H 0.2990(19) 0.6607(14) 0.5238(14) 0.020(4) Uiso 1 1 d . . . . .
H4 H -0.0660(18) 0.1209(14) 0.6577(14) 0.018(4) Uiso 1 1 d . . . . .
H36 H 0.255(2) 0.3170(15) 0.1233(15) 0.024(5) Uiso 1 1 d . . . . .
H35 H 0.224(2) 0.4862(15) -0.0058(15) 0.024(5) Uiso 1 1 d . . . . .
H33 H 0.2542(19) 0.6678(14) -0.0836(14) 0.022(4) Uiso 1 1 d . . . . .
H32 H 0.3420(19) 0.8161(15) -0.0945(15) 0.024(5) Uiso 1 1 d . . . . .
H6 H -0.245(2) 0.0594(15) 0.4696(14) 0.023(5) Uiso 1 1 d . . . . .
H7 H -0.0570(19) 0.1265(14) 0.3308(14) 0.020(4) Uiso 1 1 d . . . . .
H13 H 0.1203(19) 1.0707(15) -0.0740(15) 0.024(5) Uiso 1 1 d . . . . .
H38 H 0.7487(18) 0.3083(14) 0.2851(13) 0.016(4) Uiso 1 1 d . . . . .
H40 H 1.021(2) 0.5403(15) 0.1361(15) 0.023(5) Uiso 1 1 d . . . . .
H15 H 0.0418(19) 1.2115(14) 0.1222(14) 0.019(4) Uiso 1 1 d . . . . .
H22 H 0.3957(19) 0.8103(15) 0.3766(14) 0.022(5) Uiso 1 1 d . . . . .
H5 H -0.247(2) 0.0520(15) 0.6317(15) 0.025(5) Uiso 1 1 d . . . . .
H25 H 0.2458(19) 0.4821(15) 0.6057(15) 0.023(5) Uiso 1 1 d . . . . .
H14 H -0.013(2) 1.1874(15) -0.0123(15) 0.024(5) Uiso 1 1 d . . . . .
H39 H 0.976(2) 0.3619(15) 0.2192(15) 0.024(5) Uiso 1 1 d . . . . .
H16 H 0.2127(19) 1.1057(15) 0.2110(15) 0.023(5) Uiso 1 1 d . . . . .
H45A H 0.335(2) 0.1173(17) 0.6688(17) 0.035(5) Uiso 1 1 d . . . . .
H45B H 0.388(2) 0.0237(17) 0.7681(17) 0.038(6) Uiso 1 1 d . . . . .
H46A H 0.160(3) 0.667(2) 0.348(2) 0.063(8) Uiso 1 1 d . . . . .
H46B H -0.009(3) 0.660(2) 0.393(2) 0.057(7) Uiso 1 1 d . . . . .

loop_
_atom_site_aniso_label
_atom_site_aniso_U_11
_atom_site_aniso_U_22
_atom_site_aniso_U_33
_atom_site_aniso_U_23
_atom_site_aniso_U_13
_atom_site_aniso_U_12
Cl1 0.0308(2) 0.0618(3) 0.0689(4) -0.0418(3) -0.0016(2) -0.0036(2)
Cl2 0.02854(19) 0.0327(2) 0.02698(18) -0.00660(15) -0.00926(14) -0.00827(15)
C45 0.0302(8) 0.0282(8) 0.0308(8) -0.0121(6) -0.0088(6) -0.0084(6)
Cl3 0.0312(2) 0.0607(3) 0.0616(3) -0.0380(3) -0.0211(2) 0.0084(2)
Cl4 0.0677(18) 0.0568(8) 0.0316(7) -0.0151(6) -0.0256(9) 0.0101(8)
C46 0.0324(9) 0.0541(12) 0.0377(9) -0.0253(9) -0.0206(8) 0.0102(8)
O1 0.0165(4) 0.0140(4) 0.0162(4) -0.0045(3) -0.0052(3) -0.0020(3)
O2 0.0153(4) 0.0129(4) 0.0149(4) -0.0055(3) 0.0004(3) -0.0014(3)
O3 0.0161(4) 0.0133(4) 0.0157(4) -0.0053(3) -0.0045(3) -0.0015(3)
O4 0.0182(4) 0.0124(4) 0.0158(4) -0.0069(3) -0.0014(3) -0.0014(3)
N1 0.0185(5) 0.0142(5) 0.0148(5) -0.0051(4) -0.0015(4) -0.0031(4)
N2 0.0171(5) 0.0142(5) 0.0154(5) -0.0063(4) -0.0013(4) -0.0029(4)
N3 0.0201(5) 0.0130(5) 0.0151(5) -0.0060(4) -0.0028(4) -0.0019(4)
N4 0.0215(5) 0.0127(5) 0.0152(5) -0.0060(4) -0.0042(4) -0.0013(4)
C1 0.0165(6) 0.0114(5) 0.0149(5) -0.0042(4) -0.0039(4) -0.0010(4)
C2 0.0161(6) 0.0110(5) 0.0146(5) -0.0054(4) -0.0012(4) -0.0004(4)
C3 0.0162(6) 0.0121(5) 0.0155(5) -0.0057(4) -0.0014(4) -0.0003(4)
C4 0.0187(6) 0.0171(6) 0.0165(6) -0.0075(5) 0.0010(5) -0.0024(5)
C5 0.0156(6) 0.0145(6) 0.0203(6) -0.0057(5) 0.0009(5) -0.0008(5)
C6 0.0158(6) 0.0166(6) 0.0237(6) -0.0072(5) -0.0035(5) -0.0021(5)
C7 0.0183(6) 0.0173(6) 0.0189(6) -0.0072(5) -0.0043(5) -0.0027(5)
C8 0.0161(6) 0.0120(5) 0.0150(5) -0.0053(4) -0.0013(4) -0.0015(4)
C9 0.0163(6) 0.0127(5) 0.0135(5) -0.0047(4) -0.0032(4) -0.0028(4)
C10 0.0174(6) 0.0119(5) 0.0135(5) -0.0054(4) -0.0010(4) -0.0032(4)
C11 0.0192(6) 0.0118(5) 0.0138(5) -0.0045(4) -0.0013(4) -0.0026(4)
C12 0.0191(6) 0.0115(5) 0.0156(5) -0.0050(4) -0.0030(4) -0.0019(4)
C13 0.0239(7) 0.0167(6) 0.0197(6) -0.0072(5) -0.0069(5) 0.0006(5)
C14 0.0218(7) 0.0168(6) 0.0210(6) -0.0060(5) -0.0044(5) 0.0014(5)
C15 0.0246(7) 0.0148(6) 0.0196(6) -0.0067(5) -0.0007(5) 0.0012(5)
C16 0.0258(7) 0.0145(6) 0.0161(6) -0.0072(5) -0.0014(5) -0.0007(5)
C17 0.0137(5) 0.0147(5) 0.0148(5) -0.0053(4) -0.0051(4) -0.0005(4)
C18 0.0107(5) 0.0141(5) 0.0127(5) -0.0054(4) -0.0038(4) 0.0002(4)
C19 0.0102(5) 0.0147(5) 0.0128(5) -0.0063(4) -0.0041(4) 0.0006(4)
C20 0.0104(5) 0.0146(5) 0.0132(5) -0.0064(4) -0.0043(4) 0.0008(4)
C21 0.0135(5) 0.0147(5) 0.0140(5) -0.0058(4) -0.0048(4) -0.0008(4)
C22 0.0167(6) 0.0168(6) 0.0170(6) -0.0093(5) -0.0060(4) 0.0020(5)
C23 0.0155(6) 0.0203(6) 0.0140(5) -0.0092(5) -0.0047(4) 0.0018(5)
C24 0.0122(5) 0.0181(6) 0.0126(5) -0.0068(4) -0.0048(4) 0.0008(4)
C25 0.0143(6) 0.0219(6) 0.0129(5) -0.0070(5) -0.0025(4) -0.0019(5)
C26 0.0160(6) 0.0195(6) 0.0127(5) -0.0050(5) -0.0021(4) -0.0037(5)
C27 0.0131(5) 0.0136(5) 0.0132(5) -0.0063(4) -0.0004(4) -0.0007(4)
C28 0.0103(5) 0.0135(5) 0.0126(5) -0.0067(4) -0.0012(4) -0.0004(4)
C29 0.0110(5) 0.0137(5) 0.0121(5) -0.0067(4) -0.0011(4) 0.0002(4)
C30 0.0116(5) 0.0135(5) 0.0115(5) -0.0059(4) -0.0014(4) 0.0001(4)
C31 0.0172(6) 0.0126(5) 0.0124(5) -0.0061(4) -0.0021(4) -0.0003(4)
C32 0.0259(7) 0.0156(6) 0.0146(5) -0.0063(5) -0.0081(5) 0.0031(5)
C33 0.0220(6) 0.0190(6) 0.0155(6) -0.0090(5) -0.0087(5) 0.0037(5)
C34 0.0133(5) 0.0170(6) 0.0129(5) -0.0086(4) -0.0027(4) 0.0013(4)
C35 0.0147(6) 0.0207(6) 0.0149(5) -0.0105(5) -0.0022(4) -0.0019(5)
C36 0.0139(5) 0.0182(6) 0.0159(5) -0.0099(5) 0.0001(4) -0.0036(4)
C37 0.0115(5) 0.0154(5) 0.0127(5) -0.0065(4) -0.0033(4) 0.0006(4)
C38 0.0143(6) 0.0176(6) 0.0167(6) -0.0077(5) -0.0043(4) 0.0023(5)
C39 0.0130(6) 0.0250(7) 0.0232(6) -0.0112(5) -0.0058(5) 0.0048(5)
C40 0.0109(6) 0.0280(7) 0.0235(6) -0.0123(5) -0.0024(5) -0.0008(5)
C41 0.0133(5) 0.0207(6) 0.0171(6) -0.0087(5) -0.0020(4) -0.0026(5)
C42 0.0110(5) 0.0168(5) 0.0130(5) -0.0074(4) -0.0026(4) -0.0004(4)
C43 0.0114(5) 0.0124(5) 0.0136(5) -0.0055(4) -0.0028(4) 0.0001(4)
C44 0.0119(5) 0.0131(5) 0.0128(5) -0.0057(4) -0.0022(4) -0.0012(4)
Cl4A 0.074(3) 0.0902(14) 0.0341(8) -0.0173(8) -0.0104(11) -0.0286(13)

loop_
_atom_type_symbol
_atom_type_description
_atom_type_scat_dispersion_real
_atom_type_scat_dispersion_imag
_atom_type_scat_source
C C 0.0033 0.0016 'International Tables Vol C Tables 4.2.6.8 and 6.1.1.4'
H H 0.0000 0.0000 'International Tables Vol C Tables 4.2.6.8 and 6.1.1.4'
Cl Cl 0.1484 0.1585 'International Tables Vol C Tables 4.2.6.8 and 6.1.1.4'
N N 0.0061 0.0033 'International Tables Vol C Tables 4.2.6.8 and 6.1.1.4'
O O 0.0106 0.0060 'International Tables Vol C Tables 4.2.6.8 and 6.1.1.4'

loop_
_exptl_crystal_face_index_h
_exptl_crystal_face_index_k
_exptl_crystal_face_index_l
_exptl_crystal_face_perp_dist
0 -1 0 0.1064
0 1 0 0.0800
0 1 2 0.2027
0 0 -1 0.1707
1 0 0 0.1022
-2 -1 -2 0.0825
-1 0 1 0.1971
-1 1 -1 0.0874
1 -1 0 0.1152
1 1 0 0.1068
-2 2 1 0.1589
1 2 2 0.1951

loop_
_geom_angle_atom_site_label_1
_geom_angle_atom_site_label_2
_geom_angle_atom_site_label_3
_geom_angle
_geom_angle_site_symmetry_1
_geom_angle_site_symmetry_3
_geom_angle_publ_flag
Cl1 C45 Cl2 111.90(9) . . ?
Cl1 C45 H45A 106.2(12) . . ?
Cl1 C45 H45B 108.6(14) . . ?
Cl2 C45 H45A 110.5(13) . . ?
Cl2 C45 H45B 105.6(13) . . ?
H45A C45 H45B 114.1(18) . . ?
Cl3 C46 Cl4A 111.99(16) . . ?
Cl3 C46 H46A 108.8(17) . . ?
Cl3 C46 H46B 107.4(15) . . ?
Cl4 C46 Cl3 112.56(12) . . ?
Cl4 C46 H46A 112.7(17) . . ?
Cl4 C46 H46B 98.1(15) . . ?
Cl4A C46 H46A 93.4(17) . . ?
Cl4A C46 H46B 117.6(16) . . ?
H46A C46 H46B 117(2) . . ?
C1 O1 C17 116.16(10) . . ?
C2 O2 C27 113.72(10) . . ?
C9 O3 C21 113.84(10) . . ?
C10 O4 C31 116.02(10) . . ?
C1 N1 C3 116.73(11) . . ?
C2 N2 C8 116.92(11) . . ?
C9 N3 C11 116.53(11) . . ?
C10 N4 C12 116.69(11) . . ?
O1 C1 C2 118.31(11) . . ?
N1 C1 O1 119.18(11) . . ?
N1 C1 C2 122.44(12) . . ?
O2 C2 C1 118.63(11) . . ?
N2 C2 O2 119.14(11) . . ?
N2 C2 C1 122.23(12) . . ?
N1 C3 C4 119.97(12) . . ?
N1 C3 C8 120.67(11) . . ?
C4 C3 C8 119.33(12) . . ?
C3 C4 H4 119.0(11) . . ?
C5 C4 C3 119.53(12) . . ?
C5 C4 H4 121.5(11) . . ?
C4 C5 C6 121.08(12) . . ?
C4 C5 H5 120.7(12) . . ?
C6 C5 H5 118.2(12) . . ?
C5 C6 H6 119.3(11) . . ?
C7 C6 C5 120.46(13) . . ?
C7 C6 H6 120.2(11) . . ?
C6 C7 C8 119.60(12) . . ?
C6 C7 H7 120.9(11) . . ?
C8 C7 H7 119.5(11) . . ?
N2 C8 C3 121.00(12) . . ?
N2 C8 C7 119.01(11) . . ?
C7 C8 C3 119.97(12) . . ?
O3 C9 C10 118.30(11) . . ?
N3 C9 O3 119.23(11) . . ?
N3 C9 C10 122.42(12) . . ?
O4 C10 C9 117.51(11) . . ?
N4 C10 O4 120.01(11) . . ?
N4 C10 C9 122.39(12) . . ?
N3 C11 C12 121.02(12) . . ?
N3 C11 C16 119.57(12) . . ?
C16 C11 C12 119.41(12) . . ?
N4 C12 C11 120.69(12) . . ?
N4 C12 C13 119.38(12) . . ?
C13 C12 C11 119.93(12) . . ?
C12 C13 H13 118.7(11) . . ?
C14 C13 C12 119.56(13) . . ?
C14 C13 H13 121.7(11) . . ?
C13 C14 C15 120.44(13) . . ?
C13 C14 H14 119.2(11) . . ?
C15 C14 H14 120.4(11) . . ?
C14 C15 H15 118.0(11) . . ?
C16 C15 C14 120.85(13) . . ?
C16 C15 H15 121.2(11) . . ?
C11 C16 H16 119.2(12) . . ?
C15 C16 C11 119.68(13) . . ?
C15 C16 H16 121.1(12) . . ?
C18 C17 O1 118.79(11) . . ?
C18 C17 C26 124.05(12) . . ?
C26 C17 O1 117.00(11) . . ?
C17 C18 C19 117.74(11) . . ?
C17 C18 C43 116.81(11) . . ?
C19 C18 C43 125.44(11) . . ?
C18 C19 C20 123.66(11) . . ?
C18 C19 C24 118.31(11) . . ?
C24 C19 C20 118.03(11) . . ?
C19 C20 C44 124.68(11) . . ?
C21 C20 C19 118.16(11) . . ?
C21 C20 C44 117.15(11) . . ?
C20 C21 O3 119.66(11) . . ?
C20 C21 C22 123.67(12) . . ?
C22 C21 O3 116.62(11) . . ?
C21 C22 H22 119.6(11) . . ?
C23 C22 C21 118.87(12) . . ?
C23 C22 H22 121.5(11) . . ?
C22 C23 C24 120.69(12) . . ?
C22 C23 H23 121.2(11) . . ?
C24 C23 H23 118.1(11) . . ?
C23 C24 C19 120.53(11) . . ?
C23 C24 C25 118.95(11) . . ?
C25 C24 C19 120.52(12) . . ?
C24 C25 H25 118.7(12) . . ?
C26 C25 C24 120.58(12) . . ?
C26 C25 H25 120.7(12) . . ?
C17 C26 H26 116.9(11) . . ?
C25 C26 C17 118.75(12) . . ?
C25 C26 H26 124.3(11) . . ?
O2 C27 C36 117.26(11) . . ?
C28 C27 O2 118.69(11) . . ?
C28 C27 C36 124.04(12) . . ?
C27 C28 C29 117.92(11) . . ?
C27 C28 C43 117.06(11) . . ?
C29 C28 C43 125.02(11) . . ?
C30 C29 C28 123.54(11) . . ?
C34 C29 C28 118.22(11) . . ?
C34 C29 C30 118.23(11) . . ?
C29 C30 C44 125.39(11) . . ?
C31 C30 C29 117.69(11) . . ?
C31 C30 C44 116.92(11) . . ?
C30 C31 O4 118.15(11) . . ?
C30 C31 C32 124.33(12) . . ?
C32 C31 O4 117.47(11) . . ?
C31 C32 H32 120.1(11) . . ?
C33 C32 C31 118.44(12) . . ?
C33 C32 H32 121.5(11) . . ?
C32 C33 C34 120.80(12) . . ?
C32 C33 H33 121.3(12) . . ?
C34 C33 H33 117.8(12) . . ?
C33 C34 C29 120.48(12) . . ?
C35 C34 C29 120.55(12) . . ?
C35 C34 C33 118.97(11) . . ?
C34 C35 H35 118.4(12) . . ?
C36 C35 C34 120.80(12) . . ?
C36 C35 H35 120.8(12) . . ?
C27 C36 H36 119.5(11) . . ?
C35 C36 C27 118.37(12) . . ?
C35 C36 H36 122.1(11) . . ?
C38 C37 C43 120.31(11) . . ?
C42 C37 C38 119.69(12) . . ?
C42 C37 C43 119.99(11) . . ?
C37 C38 H38 119.2(11) . . ?
C39 C38 C37 120.53(13) . . ?
C39 C38 H38 120.2(11) . . ?
C38 C39 H39 118.7(12) . . ?
C40 C39 C38 119.69(13) . . ?
C40 C39 H39 121.6(12) . . ?
C39 C40 C41 119.80(13) . . ?
C39 C40 H40 118.4(11) . . ?
C41 C40 H40 121.8(11) . . ?
C40 C41 C42 120.45(13) . . ?
C40 C41 H41 120.4(11) . . ?
C42 C41 H41 119.1(11) . . ?
C37 C42 C41 119.83(12) . . ?
C37 C42 C44 120.31(11) . . ?
C41 C42 C44 119.85(11) . . ?
C18 C43 H43 106.1(10) . . ?
C28 C43 C18 112.99(10) . . ?
C28 C43 H43 104.6(10) . . ?
C37 C43 C18 113.95(10) . . ?
C37 C43 C28 113.72(10) . . ?
C37 C43 H43 104.3(10) . . ?
C20 C44 C30 112.45(10) . . ?
C20 C44 H44 106.8(9) . . ?
C30 C44 H44 104.1(9) . . ?
C42 C44 C20 113.02(10) . . ?
C42 C44 C30 115.13(10) . . ?
C42 C44 H44 104.2(9) . . ?

loop_
_geom_bond_atom_site_label_1
_geom_bond_atom_site_label_2
_geom_bond_distance
_geom_bond_site_symmetry_2
_geom_bond_publ_flag
Cl1 C45 1.7600(19) . ?
Cl2 C45 1.7627(17) . ?
C45 H45A 0.99(2) . ?
C45 H45B 0.94(2) . ?
Cl3 C46 1.760(2) . ?
Cl4 C46 1.738(2) . ?
C46 Cl4A 1.786(3) . ?
C46 H46A 0.95(3) . ?
C46 H46B 0.99(3) . ?
O1 C1 1.3765(15) . ?
O1 C17 1.4104(15) . ?
O2 C2 1.3735(15) . ?
O2 C27 1.4088(15) . ?
O3 C9 1.3784(16) . ?
O3 C21 1.4145(15) . ?
O4 C10 1.3680(15) . ?
O4 C31 1.4080(15) . ?
N1 C1 1.2999(17) . ?
N1 C3 1.3751(17) . ?
N2 C2 1.2955(17) . ?
N2 C8 1.3724(16) . ?
N3 C9 1.2957(17) . ?
N3 C11 1.3721(17) . ?
N4 C10 1.2955(17) . ?
N4 C12 1.3731(17) . ?
C1 C2 1.4362(17) . ?
C3 C4 1.4133(18) . ?
C3 C8 1.4161(17) . ?
C4 C5 1.373(2) . ?
C4 H4 0.961(18) . ?
C5 C6 1.409(2) . ?
C5 H5 0.955(19) . ?
C6 C7 1.3728(19) . ?
C6 H6 0.957(19) . ?
C7 C8 1.4115(18) . ?
C7 H7 0.968(18) . ?
C9 C10 1.4359(17) . ?
C11 C12 1.4163(18) . ?
C11 C16 1.4118(18) . ?
C12 C13 1.4102(19) . ?
C13 C14 1.373(2) . ?
C13 H13 0.981(19) . ?
C14 C15 1.416(2) . ?
C14 H14 0.954(19) . ?
C15 C16 1.369(2) . ?
C15 H15 0.945(18) . ?
C16 H16 0.948(19) . ?
C17 C18 1.3852(17) . ?
C17 C26 1.4043(18) . ?
C18 C19 1.4344(17) . ?
C18 C43 1.5258(17) . ?
C19 C20 1.4393(17) . ?
C19 C24 1.4355(17) . ?
C20 C21 1.3822(17) . ?
C20 C44 1.5258(17) . ?
C21 C22 1.4049(17) . ?
C22 C23 1.3660(19) . ?
C22 H22 0.984(19) . ?
C23 C24 1.4152(18) . ?
C23 H23 0.956(18) . ?
C24 C25 1.4183(18) . ?
C25 C26 1.3636(19) . ?
C25 H25 0.939(19) . ?
C26 H26 0.974(18) . ?
C27 C28 1.3787(17) . ?
C27 C36 1.4091(18) . ?
C28 C29 1.4358(17) . ?
C28 C43 1.5257(17) . ?
C29 C30 1.4342(17) . ?
C29 C34 1.4303(17) . ?
C30 C31 1.3802(17) . ?
C30 C44 1.5270(17) . ?
C31 C32 1.4026(18) . ?
C32 C33 1.3586(19) . ?
C32 H32 0.954(19) . ?
C33 C34 1.4180(18) . ?
C33 H33 0.930(19) . ?
C34 C35 1.4160(18) . ?
C35 C36 1.3631(19) . ?
C35 H35 0.933(19) . ?
C36 H36 0.966(19) . ?
C37 C38 1.3944(18) . ?
C37 C42 1.3868(17) . ?
C37 C43 1.5086(17) . ?
C38 C39 1.3941(19) . ?
C38 H38 0.957(18) . ?
C39 C40 1.389(2) . ?
C39 H39 0.96(2) . ?
C40 C41 1.392(2) . ?
C40 H40 0.958(19) . ?
C41 C42 1.3952(17) . ?
C41 H41 0.977(19) . ?
C42 C44 1.5079(18) . ?
C43 H43 0.968(17) . ?
C44 H44 0.938(15) . ?

loop_
_geom_torsion_atom_site_label_1
_geom_torsion_atom_site_label_2
_geom_torsion_atom_site_label_3
_geom_torsion_atom_site_label_4
_geom_torsion
_geom_torsion_site_symmetry_1
_geom_torsion_site_symmetry_2
_geom_torsion_site_symmetry_3
_geom_torsion_site_symmetry_4
_geom_torsion_publ_flag
O1 C1 C2 O2 -0.87(17) . . . . ?
O1 C1 C2 N2 178.07(11) . . . . ?
O1 C17 C18 C19 -177.81(10) . . . . ?
O1 C17 C18 C43 0.67(16) . . . . ?
O1 C17 C26 C25 176.51(11) . . . . ?
O2 C27 C28 C29 -179.07(10) . . . . ?
O2 C27 C28 C43 0.71(16) . . . . ?
O2 C27 C36 C35 178.22(11) . . . . ?
O3 C9 C10 O4 -5.51(17) . . . . ?
O3 C9 C10 N4 177.86(11) . . . . ?
O3 C21 C22 C23 -179.89(11) . . . . ?
O4 C31 C32 C33 177.39(12) . . . . ?
N1 C1 C2 O2 -177.64(12) . . . . ?
N1 C1 C2 N2 1.3(2) . . . . ?
N1 C3 C4 C5 -178.38(12) . . . . ?
N1 C3 C8 N2 1.27(19) . . . . ?
N1 C3 C8 C7 179.69(12) . . . . ?
N3 C9 C10 O4 171.79(11) . . . . ?
N3 C9 C10 N4 -4.8(2) . . . . ?
N3 C11 C12 N4 -4.67(19) . . . . ?
N3 C11 C12 C13 176.21(12) . . . . ?
N3 C11 C16 C15 -176.73(13) . . . . ?
N4 C12 C13 C14 -178.14(13) . . . . ?
C1 O1 C17 C18 -103.74(13) . . . . ?
C1 O1 C17 C26 80.65(14) . . . . ?
C1 N1 C3 C4 176.97(12) . . . . ?
C1 N1 C3 C8 -1.23(18) . . . . ?
C2 O2 C27 C28 104.27(13) . . . . ?
C2 O2 C27 C36 -77.06(14) . . . . ?
C2 N2 C8 C3 0.02(18) . . . . ?
C2 N2 C8 C7 -178.42(12) . . . . ?
C3 N1 C1 O1 -176.72(11) . . . . ?
C3 N1 C1 C2 0.03(18) . . . . ?
C3 C4 C5 C6 -1.2(2) . . . . ?
C4 C3 C8 N2 -176.94(12) . . . . ?
C4 C3 C8 C7 1.49(19) . . . . ?
C4 C5 C6 C7 1.3(2) . . . . ?
C5 C6 C7 C8 0.1(2) . . . . ?
C6 C7 C8 N2 177.01(12) . . . . ?
C6 C7 C8 C3 -1.4(2) . . . . ?
C8 N2 C2 O2 177.69(11) . . . . ?
C8 N2 C2 C1 -1.24(18) . . . . ?
C8 C3 C4 C5 -0.2(2) . . . . ?
C9 O3 C21 C20 104.53(13) . . . . ?
C9 O3 C21 C22 -78.02(13) . . . . ?
C9 N3 C11 C12 1.01(18) . . . . ?
C9 N3 C11 C16 -179.15(12) . . . . ?
C10 O4 C31 C30 -105.50(13) . . . . ?
C10 O4 C31 C32 77.16(14) . . . . ?
C10 N4 C12 C11 3.41(18) . . . . ?
C10 N4 C12 C13 -177.46(12) . . . . ?
C11 N3 C9 O3 -179.22(11) . . . . ?
C11 N3 C9 C10 3.50(18) . . . . ?
C11 C12 C13 C14 1.0(2) . . . . ?
C12 N4 C10 O4 -175.50(11) . . . . ?
C12 N4 C10 C9 1.04(18) . . . . ?
C12 C11 C16 C15 3.1(2) . . . . ?
C12 C13 C14 C15 2.1(2) . . . . ?
C13 C14 C15 C16 -2.7(2) . . . . ?
C14 C15 C16 C11 0.0(2) . . . . ?
C16 C11 C12 N4 175.50(12) . . . . ?
C16 C11 C12 C13 -3.62(19) . . . . ?
C17 O1 C1 N1 -78.81(14) . . . . ?
C17 O1 C1 C2 104.31(13) . . . . ?
C17 C18 C19 C20 -177.18(11) . . . . ?
C17 C18 C19 C24 2.34(17) . . . . ?
C17 C18 C43 C28 98.93(13) . . . . ?
C17 C18 C43 C37 -129.27(12) . . . . ?
C18 C17 C26 C25 1.1(2) . . . . ?
C18 C19 C20 C21 179.33(11) . . . . ?
C18 C19 C20 C44 -1.65(18) . . . . ?
C18 C19 C24 C23 178.75(11) . . . . ?
C18 C19 C24 C25 -0.95(17) . . . . ?
C19 C18 C43 C28 -82.71(14) . . . . ?
C19 C18 C43 C37 49.09(16) . . . . ?
C19 C20 C21 O3 179.61(10) . . . . ?
C19 C20 C21 C22 2.36(18) . . . . ?
C19 C20 C44 C30 78.88(14) . . . . ?
C19 C20 C44 C42 -53.56(15) . . . . ?
C19 C24 C25 C26 -0.45(19) . . . . ?
C20 C19 C24 C23 -1.69(17) . . . . ?
C20 C19 C24 C25 178.60(11) . . . . ?
C20 C21 C22 C23 -2.56(19) . . . . ?
C21 O3 C9 N3 84.71(14) . . . . ?
C21 O3 C9 C10 -97.90(13) . . . . ?
C21 C20 C44 C30 -102.09(13) . . . . ?
C21 C20 C44 C42 125.47(12) . . . . ?
C21 C22 C23 C24 0.53(19) . . . . ?
C22 C23 C24 C19 1.54(19) . . . . ?
C22 C23 C24 C25 -178.74(12) . . . . ?
C23 C24 C25 C26 179.84(12) . . . . ?
C24 C19 C20 C21 -0.19(17) . . . . ?
C24 C19 C20 C44 178.83(11) . . . . ?
C24 C25 C26 C17 0.40(19) . . . . ?
C26 C17 C18 C19 -2.53(19) . . . . ?
C26 C17 C18 C43 175.96(12) . . . . ?
C27 O2 C2 N2 78.41(14) . . . . ?
C27 O2 C2 C1 -102.62(13) . . . . ?
C27 C28 C29 C30 179.54(11) . . . . ?
C27 C28 C29 C34 0.64(17) . . . . ?
C27 C28 C43 C18 -102.14(13) . . . . ?
C27 C28 C43 C37 125.94(12) . . . . ?
C28 C27 C36 C35 -3.19(19) . . . . ?
C28 C29 C30 C31 -176.65(11) . . . . ?
C28 C29 C30 C44 3.87(19) . . . . ?
C28 C29 C34 C33 177.52(11) . . . . ?
C28 C29 C34 C35 -2.75(17) . . . . ?
C29 C28 C43 C18 77.63(14) . . . . ?
C29 C28 C43 C37 -54.30(16) . . . . ?
C29 C30 C31 O4 -178.86(10) . . . . ?
C29 C30 C31 C32 -1.72(19) . . . . ?
C29 C30 C44 C20 -83.13(14) . . . . ?
C29 C30 C44 C42 48.26(16) . . . . ?
C29 C34 C35 C36 1.99(19) . . . . ?
C30 C29 C34 C33 -1.44(17) . . . . ?
C30 C29 C34 C35 178.28(11) . . . . ?
C30 C31 C32 C33 0.2(2) . . . . ?
C31 O4 C10 N4 -73.98(15) . . . . ?
C31 O4 C10 C9 109.31(13) . . . . ?
C31 C30 C44 C20 97.39(13) . . . . ?
C31 C30 C44 C42 -131.21(12) . . . . ?
C31 C32 C33 C34 0.7(2) . . . . ?
C32 C33 C34 C29 -0.1(2) . . . . ?
C32 C33 C34 C35 -179.78(13) . . . . ?
C33 C34 C35 C36 -178.28(12) . . . . ?
C34 C29 C30 C31 2.25(17) . . . . ?
C34 C29 C30 C44 -177.22(11) . . . . ?
C34 C35 C36 C27 0.91(19) . . . . ?
C36 C27 C28 C29 2.36(18) . . . . ?
C36 C27 C28 C43 -177.86(11) . . . . ?
C37 C38 C39 C40 0.6(2) . . . . ?
C37 C42 C44 C20 66.39(14) . . . . ?
C37 C42 C44 C30 -64.73(15) . . . . ?
C38 C37 C42 C41 -0.28(18) . . . . ?
C38 C37 C42 C44 -179.35(11) . . . . ?
C38 C37 C43 C18 114.45(13) . . . . ?
C38 C37 C43 C28 -114.10(13) . . . . ?
C38 C39 C40 C41 0.1(2) . . . . ?
C39 C40 C41 C42 -0.8(2) . . . . ?
C40 C41 C42 C37 0.93(19) . . . . ?
C40 C41 C42 C44 180.00(12) . . . . ?
C41 C42 C44 C20 -112.67(13) . . . . ?
C41 C42 C44 C30 116.20(13) . . . . ?
C42 C37 C38 C39 -0.46(19) . . . . ?
C42 C37 C43 C18 -65.81(15) . . . . ?
C42 C37 C43 C28 65.64(15) . . . . ?
C43 C18 C19 C20 4.48(19) . . . . ?
C43 C18 C19 C24 -176.00(11) . . . . ?
C43 C28 C29 C30 -0.22(19) . . . . ?
C43 C28 C29 C34 -179.13(11) . . . . ?
C43 C37 C38 C39 179.28(12) . . . . ?
C43 C37 C42 C41 179.97(11) . . . . ?
C43 C37 C42 C44 0.90(17) . . . . ?
C44 C20 C21 O3 0.51(17) . . . . ?
C44 C20 C21 C22 -176.74(11) . . . . ?
C44 C30 C31 O4 0.65(16) . . . . ?
C44 C30 C31 C32 177.80(12) . . . . ?

loop_
_exptl_oxdiff_crystal_face_indexfrac_h
_exptl_oxdiff_crystal_face_indexfrac_k
_exptl_oxdiff_crystal_face_indexfrac_l
_exptl_oxdiff_crystal_face_x
_exptl_oxdiff_crystal_face_y
_exptl_oxdiff_crystal_face_z
0.0000 -1.0000 -0.0000 -0.0542 0.0038 -0.0099
-0.0000 1.0000 0.0000 0.0542 -0.0038 0.0099
0.0000 1.0000 2.0000 0.0257 0.0016 -0.0966
-0.0000 -0.0000 -1.0000 0.0143 -0.0027 0.0532
1.0000 -0.0000 0.0000 -0.0013 0.0705 0.0193
-2.0000 -1.0000 -2.0000 -0.0230 -0.1426 0.0579
-1.0000 0.0000 1.0000 -0.0129 -0.0678 -0.0725
-1.0000 1.0000 -1.0000 0.0699 -0.0770 0.0437
1.0000 -1.0000 0.0000 -0.0556 0.0743 0.0095
1.0000 1.0000 0.0000 0.0529 0.0667 0.0292
-2.0000 2.0000 1.0000 0.0969 -0.1459 -0.0721
1.0000 2.0000 2.0000 0.0786 0.0683 -0.0674
